data_1513151
loop_
_publ_author_name
'Das, Paramita'
'Ray, Suman'
'Mukhopadhyay, Chhanda'

_publ_section_title
;
 Exploitation of Dual Character of CN Moiety in the Synthesis of Uniquely
 Decorated 3H-Pyrroles: A Rare Observation.
;
_journal_issue 22
_journal_name_full 'Organic letters'
_journal_page_first 5622
_journal_page_last 5625
_journal_paper_doi 10.1021/ol402950a
_journal_volume 15
_journal_year 2013
_chemical_formula_sum 'C18 H11 Cl N2 S'
_chemical_formula_weight 322.81
_chemical_name_systematic
; 
 ? 
;
_space_group_IT_number 2
_symmetry_space_group_name_Hall '-P 1'
_symmetry_space_group_name_H-M 'P -1'
_atom_sites_solution_hydrogens geom
_atom_sites_solution_primary direct
_atom_sites_solution_secondary difmap
_audit_creation_method SHELXL-97
_cell_angle_alpha 90.6660(10)
_cell_angle_beta 103.3980(10)
_cell_angle_gamma 100.0530(10)
_cell_formula_units_Z 2
_cell_length_a 7.4883(2)
_cell_length_b 9.0691(3)
_cell_length_c 11.6776(4)
_cell_measurement_temperature 296(2)
_cell_volume 758.50(4)
_computing_structure_refinement 'SHELXL-97 (Sheldrick, 2008)'
_computing_structure_solution 'SHELXS-97 (Sheldrick, 2008)'
_diffrn_ambient_temperature 296(2)
_diffrn_measured_fraction_theta_full 0.965
_diffrn_measured_fraction_theta_max 0.965
_diffrn_radiation_monochromator graphite
_diffrn_radiation_source 'fine-focus sealed tube'
_diffrn_radiation_type MoK\a
_diffrn_radiation_wavelength 0.71073
_diffrn_reflns_av_R_equivalents 0.0177
_diffrn_reflns_av_sigmaI/netI 0.0251
_diffrn_reflns_limit_h_max 9
_diffrn_reflns_limit_h_min -10
_diffrn_reflns_limit_k_max 12
_diffrn_reflns_limit_k_min -12
_diffrn_reflns_limit_l_max 15
_diffrn_reflns_limit_l_min -12
_diffrn_reflns_number 9023
_diffrn_reflns_theta_full 29.24
_diffrn_reflns_theta_max 29.24
_diffrn_reflns_theta_min 1.80
_exptl_absorpt_coefficient_mu 0.386
_exptl_absorpt_correction_T_max 0.962
_exptl_absorpt_correction_T_min 0.891
_exptl_absorpt_correction_type empirical
_exptl_crystal_density_diffrn 1.422
_exptl_crystal_density_method 'not measured'
_exptl_crystal_F_000 332
_exptl_crystal_size_max 0.3
_exptl_crystal_size_mid 0.2
_exptl_crystal_size_min 0.1
_refine_diff_density_max 0.291
_refine_diff_density_min -0.449
_refine_diff_density_rms 0.111
_refine_ls_extinction_method none
_refine_ls_goodness_of_fit_ref 1.446
_refine_ls_hydrogen_treatment mixed
_refine_ls_matrix_type full
_refine_ls_number_parameters 199
_refine_ls_number_reflns 3984
_refine_ls_number_restraints 0
_refine_ls_restrained_S_all 1.446
_refine_ls_R_factor_all 0.0489
_refine_ls_R_factor_gt 0.0448
_refine_ls_shift/su_max 0.001
_refine_ls_shift/su_mean 0.000
_refine_ls_structure_factor_coef Fsqd
_refine_ls_weighting_details 'calc w=1/[\s^2^(Fo^2^)+(0.1000P)^2^+0.0000P] where P=(Fo^2^+2Fc^2^)/3'
_refine_ls_weighting_scheme calc
_refine_ls_wR_factor_gt 0.1656
_refine_ls_wR_factor_ref 0.1723
_reflns_number_gt 3524
_reflns_number_total 3984
_reflns_threshold_expression >2sigma(I)
_cod_data_source_file ol402950a_si_007.cif
_cod_data_source_block a
_cod_original_sg_symbol_H-M P-1
_cod_database_code 1513151

loop_
_symmetry_equiv_pos_as_xyz
'x, y, z'
'-x, -y, -z'

loop_
_atom_site_label
_atom_site_type_symbol
_atom_site_fract_x
_atom_site_fract_y
_atom_site_fract_z
_atom_site_U_iso_or_equiv
_atom_site_adp_type
_atom_site_occupancy
_atom_site_symmetry_multiplicity
_atom_site_calc_flag
_atom_site_refinement_flags
Cl1 Cl 1.29738(6) 0.87654(5) 0.97342(4) 0.06157(18) Uani 1 1 d .
S1 S 0.31115(5) 0.77976(6) 0.28864(3) 0.05827(18) Uani 1 1 d .
C20 C 0.74969(17) 0.75105(13) 0.70474(11) 0.0354(3) Uani 1 1 d .
C21 C 0.52538(16) 0.76336(13) 0.50815(11) 0.0338(3) Uani 1 1 d .
C1 C 1.08569(18) 0.82940(14) 0.86962(13) 0.0407(3) Uani 1 1 d .
C2 C 0.9224(2) 0.82094(16) 0.90568(12) 0.0443(3) Uani 1 1 d .
H2 H 0.9248 0.8412 0.9843 0.053 Uiso 1 1 calc R
C3 C 0.75355(19) 0.78163(16) 0.82275(12) 0.0415(3) Uani 1 1 d .
H3 H 0.6420 0.7757 0.8461 0.050 Uiso 1 1 calc R
C4 C 0.56792(17) 0.70375(13) 0.61900(11) 0.0344(3) Uani 1 1 d .
C5 C 0.35007(17) 0.71001(14) 0.43088(11) 0.0367(3) Uani 1 1 d .
C6 C 0.06863(18) 0.71816(15) 0.23166(12) 0.0396(3) Uani 1 1 d .
C7 C -0.0536(2) 0.80834(17) 0.25011(13) 0.0468(3) Uani 1 1 d .
H7 H -0.0095 0.8955 0.2985 0.056 Uiso 1 1 calc R
C8 C -0.2408(2) 0.7694(2) 0.19697(16) 0.0530(4) Uani 1 1 d .
H8 H -0.3231 0.8303 0.2094 0.064 Uiso 1 1 calc R
C9 C -0.3065(2) 0.63971(19) 0.12496(15) 0.0533(4) Uani 1 1 d .
H9 H -0.4328 0.6141 0.0881 0.064 Uiso 1 1 calc R
C10 C 0.91793(18) 0.76272(15) 0.67111(12) 0.0388(3) Uani 1 1 d .
H10 H 0.9169 0.7441 0.5925 0.047 Uiso 1 1 calc R
C11 C 1.08710(18) 0.80171(15) 0.75330(13) 0.0421(3) Uani 1 1 d .
H11 H 1.1993 0.8091 0.7305 0.051 Uiso 1 1 calc R
C12 C 0.64992(19) 0.88513(15) 0.47459(12) 0.0398(3) Uani 1 1 d .
N4 N 0.7430(2) 0.98397(17) 0.44655(13) 0.0582(4) Uani 1 1 d .
C14 C 0.0042(2) 0.58767(17) 0.16146(14) 0.0514(4) Uani 1 1 d .
H14 H 0.0864 0.5261 0.1499 0.062 Uiso 1 1 calc R
C15 C -0.1855(3) 0.54907(18) 0.10803(16) 0.0582(4) Uani 1 1 d .
H15 H -0.2302 0.4612 0.0606 0.070 Uiso 1 1 calc R
N5 N 0.21859(16) 0.60937(14) 0.45956(11) 0.0431(3) Uani 1 1 d .
C17 C 0.2586(2) 0.55636(16) 0.56718(14) 0.0454(3) Uani 1 1 d .
H17 H 0.1665 0.4880 0.5895 0.054 Uiso 1 1 calc R
C18 C 0.4290(2) 0.59730(15) 0.64716(12) 0.0431(3) Uani 1 1 d .
H18 H 0.4507 0.5538 0.7196 0.052 Uiso 1 1 calc R

loop_
_atom_site_aniso_label
_atom_site_aniso_U_11
_atom_site_aniso_U_22
_atom_site_aniso_U_33
_atom_site_aniso_U_23
_atom_site_aniso_U_13
_atom_site_aniso_U_12
Cl1 0.0425(3) 0.0667(3) 0.0574(3) 0.0009(2) -0.01499(19) -0.00270(18)
S1 0.0314(2) 0.0981(4) 0.0377(3) 0.0214(2) 0.00091(16) 0.00009(19)
C20 0.0308(6) 0.0392(6) 0.0328(6) 0.0045(5) 0.0024(5) 0.0041(4)
C21 0.0281(5) 0.0400(6) 0.0317(6) 0.0026(4) 0.0050(4) 0.0045(4)
C1 0.0347(6) 0.0378(6) 0.0403(7) 0.0040(5) -0.0052(5) 0.0003(5)
C2 0.0433(7) 0.0511(7) 0.0324(6) 0.0031(5) 0.0020(5) 0.0013(5)
C3 0.0351(6) 0.0538(7) 0.0338(7) 0.0047(5) 0.0072(5) 0.0043(5)
C4 0.0288(5) 0.0385(5) 0.0337(6) 0.0030(4) 0.0039(4) 0.0046(4)
C5 0.0278(5) 0.0471(6) 0.0327(6) 0.0020(5) 0.0030(4) 0.0060(4)
C6 0.0319(6) 0.0502(7) 0.0328(6) 0.0077(5) 0.0017(5) 0.0049(5)
C7 0.0454(7) 0.0502(7) 0.0425(7) -0.0033(6) 0.0077(6) 0.0061(6)
C8 0.0381(7) 0.0650(8) 0.0583(9) 0.0093(7) 0.0123(7) 0.0138(6)
C9 0.0353(7) 0.0670(9) 0.0472(8) 0.0158(7) -0.0022(6) -0.0037(6)
C10 0.0335(6) 0.0459(6) 0.0350(6) 0.0009(5) 0.0051(5) 0.0061(5)
C11 0.0298(6) 0.0475(7) 0.0470(7) 0.0035(5) 0.0056(5) 0.0060(5)
C12 0.0331(6) 0.0503(7) 0.0335(6) 0.0053(5) 0.0046(5) 0.0046(5)
N4 0.0517(8) 0.0633(8) 0.0566(8) 0.0142(7) 0.0165(7) -0.0036(6)
C14 0.0551(9) 0.0496(7) 0.0480(8) 0.0014(6) 0.0026(7) 0.0185(6)
C15 0.0630(10) 0.0454(7) 0.0514(9) -0.0005(6) -0.0058(8) -0.0040(6)
N5 0.0312(5) 0.0518(6) 0.0413(6) 0.0027(5) 0.0033(5) 0.0010(4)
C17 0.0341(6) 0.0480(7) 0.0474(8) 0.0073(6) 0.0052(6) -0.0047(5)
C18 0.0376(7) 0.0486(7) 0.0380(7) 0.0106(5) 0.0041(5) 0.0003(5)

loop_
_atom_type_symbol
_atom_type_description
_atom_type_scat_dispersion_real
_atom_type_scat_dispersion_imag
_atom_type_scat_source
C C 0.0033 0.0016 'International Tables Vol C Tables 4.2.6.8 and 6.1.1.4'
H H 0.0000 0.0000 'International Tables Vol C Tables 4.2.6.8 and 6.1.1.4'
N N 0.0061 0.0033 'International Tables Vol C Tables 4.2.6.8 and 6.1.1.4'
S S 0.1246 0.1234 'International Tables Vol C Tables 4.2.6.8 and 6.1.1.4'
Cl Cl 0.1484 0.1585 'International Tables Vol C Tables 4.2.6.8 and 6.1.1.4'

loop_
_geom_angle_atom_site_label_1
_geom_angle_atom_site_label_2
_geom_angle_atom_site_label_3
_geom_angle
C5 S1 C6 103.03(6)
C10 C20 C3 118.86(12)
C10 C20 C4 121.59(11)
C3 C20 C4 119.54(12)
C4 C21 C5 119.11(11)
C4 C21 C12 121.55(11)
C5 C21 C12 119.18(11)
C2 C1 C11 122.01(12)
C2 C1 Cl1 119.06(11)
C11 C1 Cl1 118.93(11)
C1 C2 C3 118.92(13)
C1 C2 H2 120.5
C3 C2 H2 120.5
C2 C3 C20 120.63(12)
C2 C3 H3 119.7
C20 C3 H3 119.7
C18 C4 C21 116.75(11)
C18 C4 C20 120.50(11)
C21 C4 C20 122.74(11)
N5 C5 C21 123.30(11)
N5 C5 S1 119.75(10)
C21 C5 S1 116.93(9)
C14 C6 C7 120.41(13)
C14 C6 S1 120.21(11)
C7 C6 S1 119.16(11)
C8 C7 C6 120.01(14)
C8 C7 H7 120.0
C6 C7 H7 120.0
C7 C8 C9 120.03(15)
C7 C8 H8 120.0
C9 C8 H8 120.0
C15 C9 C8 119.91(15)
C15 C9 H9 120.0
C8 C9 H9 120.0
C11 C10 C20 120.89(12)
C11 C10 H10 119.6
C20 C10 H10 119.6
C1 C11 C10 118.68(12)
C1 C11 H11 120.7
C10 C11 H11 120.7
N4 C12 C21 177.47(15)
C6 C14 C15 119.20(14)
C6 C14 H14 120.4
C15 C14 H14 120.4
C9 C15 C14 120.41(15)
C9 C15 H15 119.8
C14 C15 H15 119.8
C5 N5 C17 117.08(12)
N5 C17 C18 123.79(13)
N5 C17 H17 118.1
C18 C17 H17 118.1
C17 C18 C4 119.88(12)
C17 C18 H18 120.1
C4 C18 H18 120.1

loop_
_geom_bond_atom_site_label_1
_geom_bond_atom_site_label_2
_geom_bond_distance
Cl1 C1 1.7395(13)
S1 C5 1.7632(13)
S1 C6 1.7692(13)
C20 C10 1.3915(19)
C20 C3 1.3952(19)
C20 C4 1.4811(16)
C21 C4 1.3981(17)
C21 C5 1.4110(17)
C21 C12 1.4362(18)
C1 C2 1.373(2)
C1 C11 1.381(2)
C2 C3 1.3897(19)
C2 H2 0.9300
C3 H3 0.9300
C4 C18 1.3922(18)
C5 N5 1.3269(18)
C6 C14 1.378(2)
C6 C7 1.379(2)
C7 C8 1.376(2)
C7 H7 0.9300
C8 C9 1.384(3)
C8 H8 0.9300
C9 C15 1.370(3)
C9 H9 0.9300
C10 C11 1.3868(18)
C10 H10 0.9300
C11 H11 0.9300
C12 N4 1.1361(19)
C14 C15 1.393(3)
C14 H14 0.9300
C15 H15 0.9300
N5 C17 1.3379(19)
C17 C18 1.3827(19)
C17 H17 0.9300
C18 H18 0.9300
